data_1549354
loop_
_publ_author_name
'Abad, Nadeem'
'El Bakri, Youness'
'Sebhaoui, Jihad'
'Ramli, Youssef'
'Essassi, El Mokhtar'
'Mague, Joel T.'

_publ_section_title
;
 1-[(Oxiran-2-yl)methyl]-3-phenyl-1,2-dihydroquinoxalin-2-one
;
_journal_coeditor_code HB4230
_journal_issue 4
_journal_name_full IUCrData
_journal_page_first x180610
_journal_paper_doi 10.1107/S2414314618006107
_journal_volume 3
_journal_year 2018
_chemical_formula_iupac 'C17 H14 N2 O2'
_chemical_formula_moiety 'C17 H14 N2 O2'
_chemical_formula_sum 'C17 H14 N2 O2'
_chemical_formula_weight 278.30
_chemical_name_common
;
1-[(Oxiran-2-yl)methyl]-3-phenylquinoxalin-2(1<i>H</i>)-one
;
_chemical_name_systematic
;
1-[(Oxiran-2-yl)methyl]-3-phenyl-1,2-dihydroquinoxalin-2-one
;
_space_group_crystal_system monoclinic
_space_group_IT_number 4
_space_group_name_Hall 'P 2yb'
_space_group_name_H-M_alt 'P 1 21 1'
_symmetry_space_group_name_Hall 'P 2yb'
_symmetry_space_group_name_H-M 'P 1 21 1'
_atom_sites_solution_hydrogens geom
_atom_sites_solution_primary direct
_atom_sites_solution_secondary difmap
_audit_creation_method SHELXL-2018/1
_cell_angle_alpha 90
_cell_angle_beta 95.7180(10)
_cell_angle_gamma 90
_cell_formula_units_Z 4
_cell_length_a 12.7853(3)
_cell_length_b 7.0167(2)
_cell_length_c 15.4215(4)
_cell_measurement_reflns_used 9964
_cell_measurement_temperature 200.(2)
_cell_measurement_theta_max 72.5354
_cell_measurement_theta_min 3.4742
_cell_volume 1376.59(6)
_computing_cell_refinement
;
<i>SAINT</i> (Bruker, 2016)
;
_computing_data_collection
;
<i>APEX3</i> (Bruker, 2016)
;
_computing_data_reduction
;
<i>SAINT</i> (Bruker, 2016)
;
_computing_molecular_graphics
;
<i>DIAMOND</i> (Brandenburg & Putz, 2012)
;
_computing_publication_material
;
<i>SHELXTL</i> (Sheldrick, 2008)
;
_computing_structure_refinement
;
<i>SHELXL2018</i> (Sheldrick, 2015<i>b</i>)
;
_computing_structure_solution
;
<i>SHELXT</i> (Sheldrick, 2015<i>a</i>)
;
_diffrn_ambient_temperature 200(2)
_diffrn_detector_area_resol_mean 10.4167
_diffrn_measured_fraction_theta_full 0.988
_diffrn_measured_fraction_theta_max 0.981
_diffrn_measurement_device_type 'Bruker D8 VENTURE PHOTON 100 CMOS'
_diffrn_measurement_method '\w scans'
_diffrn_radiation_monochromator mirror
_diffrn_radiation_type CuK\a
_diffrn_radiation_wavelength 1.54178
_diffrn_reflns_av_R_equivalents 0.0534
_diffrn_reflns_limit_h_max 15
_diffrn_reflns_limit_h_min -15
_diffrn_reflns_limit_k_max 8
_diffrn_reflns_limit_k_min -8
_diffrn_reflns_limit_l_max 17
_diffrn_reflns_limit_l_min -16
_diffrn_reflns_number 17578
_diffrn_reflns_theta_full 68.000
_diffrn_reflns_theta_max 72.529
_diffrn_reflns_theta_min 2.880
_exptl_absorpt_coefficient_mu 0.724
_exptl_absorpt_correction_T_max 0.99
_exptl_absorpt_correction_T_min 0.80
_exptl_absorpt_correction_type multi-scan
_exptl_absorpt_process_details
;
(<i>TWINABS</i>; Sheldrick, 2009)
;
_exptl_crystal_colour colourless
_exptl_crystal_density_diffrn 1.343
_exptl_crystal_density_method 'not measured'
_exptl_crystal_description plate
_exptl_crystal_F_000 584
_exptl_crystal_size_max 0.322
_exptl_crystal_size_mid 0.093
_exptl_crystal_size_min 0.017
_refine_diff_density_max 0.202
_refine_diff_density_min -0.186
_refine_ls_abs_structure_details
;
Flack <i>x</i> determined using 1479 quotients
[(<i>I</i>^+^)-(<i>I</i>^-^)]/[(<i>I</i>^+^)+(<i>I</i>^-^)]
(Parsons <i>et al.</i>, 2013)
;
_refine_ls_abs_structure_Flack 0.32(17)
_refine_ls_extinction_coef 0.0029(8)
_refine_ls_extinction_expression Fc^*^=kFc[1+0.001xFc^2^\l^3^/sin(2\q)]^-1/4^
_refine_ls_extinction_method
;
<i>SHELXL2018</i> (Sheldrick, 2015<i>b</i>)
;
_refine_ls_goodness_of_fit_ref 1.041
_refine_ls_hydrogen_treatment constr
_refine_ls_matrix_type full
_refine_ls_number_parameters 381
_refine_ls_number_reflns 17578
_refine_ls_number_restraints 1
_refine_ls_restrained_S_all 1.041
_refine_ls_R_factor_all 0.0894
_refine_ls_R_factor_gt 0.0623
_refine_ls_shift/su_max 0.000
_refine_ls_shift/su_mean 0.000
_refine_ls_structure_factor_coef Fsqd
_refine_ls_weighting_details 'w=1/[\s^2^(Fo^2^)+(0.0548P)^2^+0.1212P] where P=(Fo^2^+2Fc^2^)/3'
_refine_ls_weighting_scheme calc
_refine_ls_wR_factor_gt 0.1312
_refine_ls_wR_factor_ref 0.1470
_reflns_number_gt 13057
_reflns_number_total 17578
_reflns_threshold_expression 'I > 2\s(I)'
_cod_data_source_file hb4230sup1.cif
_cod_data_source_block I
_cod_database_code 1549354
_shelx_space_group_comment
;
The symmetry employed for this shelxl refinement is uniquely defined
by the following loop, which should always be used as a source of
symmetry information in preference to the above space-group names.
They are only intended as comments.
;
_shelx_estimated_absorpt_t_min 0.800
_shelx_estimated_absorpt_t_max 0.988

loop_
_space_group_symop_operation_xyz
'x, y, z'
'-x, y+1/2, -z'

loop_
_atom_site_type_symbol
_atom_site_label
_atom_site_fract_x
_atom_site_fract_y
_atom_site_fract_z
_atom_site_U_iso_or_equiv
_atom_site_adp_type
_atom_site_calc_flag
_atom_site_occupancy
O O1 0.4028(3) 0.3996(6) 0.4830(2) 0.0412(10) Uani d 1
O O2 0.6415(3) 0.5409(6) 0.7106(2) 0.0431(10) Uani d 1
N N1 0.2018(3) 0.4840(6) 0.6230(3) 0.0312(10) Uani d 1
N N2 0.4120(3) 0.3738(6) 0.6307(3) 0.0274(9) Uani d 1
C C1 0.3661(4) 0.3984(7) 0.7081(3) 0.0273(11) Uani d 1
C C2 0.4211(4) 0.3726(7) 0.7906(3) 0.0330(12) Uani d 1
H H2 0.493027 0.336082 0.795627 0.040 Uiso calc 1
C C3 0.3705(4) 0.4005(8) 0.8644(4) 0.0367(13) Uani d 1
H H3 0.408232 0.383106 0.920066 0.044 Uiso calc 1
C C4 0.2656(4) 0.4535(8) 0.8589(3) 0.0376(12) Uani d 1
H H4 0.231870 0.471955 0.910437 0.045 Uiso calc 1
C C5 0.2108(4) 0.4791(7) 0.7786(3) 0.0355(12) Uani d 1
H H5 0.138839 0.515034 0.774595 0.043 Uiso calc 1
C C6 0.2607(4) 0.4525(7) 0.7020(3) 0.0280(10) Uani d 1
C C7 0.2469(4) 0.4674(7) 0.5511(3) 0.0300(11) Uani d 1
C C8 0.3583(4) 0.4127(7) 0.5506(3) 0.0302(11) Uani d 1
C C9 0.1817(4) 0.5144(7) 0.4689(3) 0.0330(12) Uani d 1
C C10 0.1001(4) 0.6458(8) 0.4718(4) 0.0404(13) Uani d 1
H H10 0.087995 0.701449 0.526022 0.049 Uiso calc 1
C C11 0.0361(5) 0.6973(10) 0.3972(4) 0.0535(17) Uani d 1
H H11 -0.017817 0.789438 0.400177 0.064 Uiso calc 1
C C12 0.0522(5) 0.6125(11) 0.3188(4) 0.0587(19) Uani d 1
H H12 0.008554 0.645194 0.267447 0.070 Uiso calc 1
C C13 0.1312(5) 0.4809(11) 0.3151(4) 0.0556(18) Uani d 1
H H13 0.140663 0.421709 0.260983 0.067 Uiso calc 1
C C14 0.1974(4) 0.4325(9) 0.3886(4) 0.0438(14) Uani d 1
H H14 0.253044 0.344351 0.384318 0.053 Uiso calc 1
C C15 0.5214(4) 0.3070(7) 0.6294(4) 0.0314(11) Uani d 1
H H15A 0.525781 0.225748 0.577398 0.038 Uiso calc 1
H H15B 0.540449 0.227476 0.681603 0.038 Uiso calc 1
C C16 0.5989(4) 0.4659(7) 0.6277(3) 0.0317(11) Uani d 1
H H16 0.586626 0.559289 0.578804 0.038 Uiso calc 1
C C17 0.7079(4) 0.4289(9) 0.6599(4) 0.0438(14) Uani d 1
H H17A 0.726594 0.298482 0.680493 0.053 Uiso calc 1
H H17B 0.763298 0.496150 0.631421 0.053 Uiso calc 1
O O3 0.5845(3) 0.3974(6) -0.0013(2) 0.0383(9) Uani d 1
O O4 0.3526(3) 0.5469(6) 0.1877(2) 0.0439(10) Uani d 1
N N3 0.7867(3) 0.4763(6) 0.1718(3) 0.0286(9) Uani d 1
N N4 0.5762(3) 0.3701(6) 0.1442(3) 0.0262(9) Uani d 1
C C18 0.6218(4) 0.3933(7) 0.2297(3) 0.0239(10) Uani d 1
C C19 0.5665(4) 0.3672(7) 0.3026(3) 0.0310(11) Uani d 1
H H19 0.494428 0.331880 0.295367 0.037 Uiso calc 1
C C20 0.6173(4) 0.3931(7) 0.3853(3) 0.0313(11) Uani d 1
H H20 0.579565 0.374620 0.434718 0.038 Uiso calc 1
C C21 0.7226(4) 0.4457(8) 0.3972(3) 0.0362(12) Uani d 1
H H21 0.756429 0.463735 0.454327 0.043 Uiso calc 1
C C22 0.7776(4) 0.4715(7) 0.3258(3) 0.0337(12) Uani d 1
H H22 0.849695 0.506572 0.333827 0.040 Uiso calc 1
C C23 0.7282(4) 0.4465(7) 0.2412(3) 0.0273(10) Uani d 1
C C24 0.7419(4) 0.4606(7) 0.0924(3) 0.0275(10) Uani d 1
C C25 0.6298(4) 0.4082(7) 0.0731(3) 0.0274(11) Uani d 1
C C26 0.8073(4) 0.5017(7) 0.0204(3) 0.0295(11) Uani d 1
C C27 0.8958(4) 0.6170(7) 0.0383(4) 0.0367(12) Uani d 1
H H27 0.910857 0.669315 0.094984 0.044 Uiso calc 1
C C28 0.9622(5) 0.6563(9) -0.0252(4) 0.0454(14) Uani d 1
H H28 1.022013 0.735342 -0.012094 0.054 Uiso calc 1
C C29 0.9411(5) 0.5801(9) -0.1077(4) 0.0473(15) Uani d 1
H H29 0.986184 0.607713 -0.151485 0.057 Uiso calc 1
C C30 0.8555(4) 0.4651(10) -0.1264(4) 0.0487(15) Uani d 1
H H30 0.842563 0.410186 -0.182770 0.058 Uiso calc 1
C C31 0.7869(4) 0.4276(8) -0.0634(3) 0.0378(12) Uani d 1
H H31 0.726240 0.351452 -0.077786 0.045 Uiso calc 1
C C32 0.4665(4) 0.3043(7) 0.1257(3) 0.0300(11) Uani d 1
H H32A 0.447343 0.225915 0.175054 0.036 Uiso calc 1
H H32B 0.461079 0.222681 0.073054 0.036 Uiso calc 1
C C33 0.3905(4) 0.4656(7) 0.1115(3) 0.0310(11) Uani d 1
H H33 0.402167 0.555837 0.063156 0.037 Uiso calc 1
C C34 0.2818(4) 0.4357(9) 0.1292(4) 0.0464(14) Uani d 1
H H34A 0.226085 0.504144 0.092328 0.056 Uiso calc 1
H H34B 0.261803 0.307448 0.148635 0.056 Uiso calc 1

loop_
_atom_site_aniso_label
_atom_site_aniso_U_11
_atom_site_aniso_U_22
_atom_site_aniso_U_33
_atom_site_aniso_U_12
_atom_site_aniso_U_13
_atom_site_aniso_U_23
O1 0.036(2) 0.053(3) 0.036(2) 0.0029(18) 0.0109(16) -0.0019(18)
O2 0.041(2) 0.042(2) 0.046(2) -0.0012(17) 0.0010(17) -0.0139(18)
N1 0.028(2) 0.030(2) 0.036(3) -0.0024(17) 0.0041(17) 0.0001(19)
N2 0.025(2) 0.024(2) 0.033(2) 0.0000(16) 0.0021(16) 0.0001(18)
C1 0.032(3) 0.018(2) 0.033(3) -0.0050(19) 0.006(2) -0.001(2)
C2 0.033(3) 0.029(3) 0.036(3) -0.004(2) 0.001(2) 0.003(2)
C3 0.045(3) 0.030(3) 0.035(3) -0.008(2) 0.003(2) 0.002(2)
C4 0.045(3) 0.037(3) 0.033(3) -0.009(3) 0.012(2) -0.001(2)
C5 0.034(3) 0.032(3) 0.042(3) -0.003(2) 0.008(2) 0.000(3)
C6 0.029(2) 0.023(2) 0.032(3) -0.003(2) 0.0060(19) 0.000(2)
C7 0.029(3) 0.025(3) 0.036(3) -0.003(2) 0.000(2) -0.002(2)
C8 0.029(3) 0.024(3) 0.037(3) -0.003(2) 0.004(2) -0.003(2)
C9 0.032(3) 0.033(3) 0.033(3) -0.006(2) 0.000(2) 0.000(2)
C10 0.029(3) 0.044(3) 0.048(3) 0.001(2) -0.001(2) 0.001(3)
C11 0.031(3) 0.065(4) 0.062(5) 0.002(3) -0.004(3) 0.011(3)
C12 0.037(4) 0.091(6) 0.046(4) -0.014(3) -0.007(3) 0.013(4)
C13 0.046(4) 0.086(5) 0.035(3) -0.011(3) 0.000(2) -0.003(3)
C14 0.039(3) 0.054(4) 0.038(3) -0.003(3) 0.003(2) -0.006(3)
C15 0.028(3) 0.027(3) 0.039(3) 0.003(2) 0.003(2) 0.000(2)
C16 0.031(3) 0.033(3) 0.031(3) -0.001(2) 0.0029(19) -0.001(2)
C17 0.029(3) 0.045(3) 0.058(4) 0.002(3) 0.004(2) -0.011(3)
O3 0.034(2) 0.047(2) 0.033(2) -0.0020(17) -0.0005(15) 0.0004(18)
O4 0.044(2) 0.043(2) 0.046(2) 0.0040(18) 0.0080(17) -0.0128(18)
N3 0.027(2) 0.027(2) 0.031(2) -0.0012(17) 0.0046(16) 0.0000(18)
N4 0.023(2) 0.024(2) 0.032(2) -0.0003(16) 0.0036(16) 0.0003(18)
C18 0.028(3) 0.017(2) 0.026(3) 0.0034(19) 0.0027(18) 0.0013(19)
C19 0.029(3) 0.025(3) 0.039(3) 0.004(2) 0.007(2) 0.005(2)
C20 0.037(3) 0.029(3) 0.029(3) 0.005(2) 0.008(2) 0.003(2)
C21 0.044(3) 0.034(3) 0.031(3) 0.008(3) 0.004(2) 0.004(2)
C22 0.031(3) 0.031(3) 0.038(3) -0.001(2) 0.000(2) 0.000(2)
C23 0.032(3) 0.019(2) 0.031(3) 0.001(2) 0.005(2) 0.001(2)
C24 0.029(3) 0.022(2) 0.032(3) 0.000(2) 0.0036(19) 0.000(2)
C25 0.028(2) 0.022(2) 0.032(3) 0.0014(19) 0.004(2) 0.001(2)
C26 0.026(3) 0.027(3) 0.037(3) 0.005(2) 0.006(2) 0.000(2)
C27 0.038(3) 0.033(3) 0.041(3) -0.003(2) 0.013(2) -0.004(2)
C28 0.038(3) 0.043(3) 0.057(4) -0.005(3) 0.016(3) 0.001(3)
C29 0.044(4) 0.059(4) 0.042(4) 0.007(3) 0.019(3) 0.009(3)
C30 0.045(3) 0.067(4) 0.035(3) 0.010(3) 0.007(2) -0.001(3)
C31 0.037(3) 0.041(3) 0.035(3) 0.003(3) 0.004(2) -0.005(2)
C32 0.027(3) 0.028(3) 0.035(3) -0.003(2) 0.004(2) -0.002(2)
C33 0.029(3) 0.031(3) 0.033(3) 0.002(2) 0.0030(19) 0.000(2)
C34 0.031(3) 0.044(3) 0.064(4) -0.002(3) 0.004(2) -0.005(3)

loop_
_atom_type_symbol
_atom_type_description
_atom_type_scat_dispersion_real
_atom_type_scat_dispersion_imag
_atom_type_scat_source
C C 0.0181 0.0091 'International Tables Vol C Tables 4.2.6.8 and 6.1.1.4'
H H 0.0000 0.0000 'International Tables Vol C Tables 4.2.6.8 and 6.1.1.4'
N N 0.0311 0.0180 'International Tables Vol C Tables 4.2.6.8 and 6.1.1.4'
O O 0.0492 0.0322 'International Tables Vol C Tables 4.2.6.8 and 6.1.1.4'

loop_
_geom_angle_atom_site_label_1
_geom_angle_atom_site_label_2
_geom_angle_atom_site_label_3
_geom_angle
C16 O2 C17 60.7(3)
C7 N1 C6 119.1(4)
C8 N2 C1 121.9(4)
C8 N2 C15 116.0(4)
C1 N2 C15 122.2(4)
N2 C1 C6 117.6(4)
N2 C1 C2 123.0(5)
C6 C1 C2 119.4(5)
C3 C2 C1 119.7(5)
C3 C2 H2 120.1
C1 C2 H2 120.1
C2 C3 C4 121.3(5)
C2 C3 H3 119.4
C4 C3 H3 119.4
C5 C4 C3 119.6(5)
C5 C4 H4 120.2
C3 C4 H4 120.2
C4 C5 C6 120.4(5)
C4 C5 H5 119.8
C6 C5 H5 119.8
N1 C6 C1 122.7(4)
N1 C6 C5 117.7(5)
C1 C6 C5 119.7(5)
N1 C7 C8 122.4(4)
N1 C7 C9 116.7(4)
C8 C7 C9 120.9(5)
O1 C8 N2 120.6(4)
O1 C8 C7 123.2(5)
N2 C8 C7 116.2(4)
C10 C9 C14 118.2(5)
C10 C9 C7 118.5(5)
C14 C9 C7 123.3(5)
C11 C10 C9 121.7(6)
C11 C10 H10 119.2
C9 C10 H10 119.2
C12 C11 C10 119.1(6)
C12 C11 H11 120.5
C10 C11 H11 120.5
C13 C12 C11 120.0(6)
C13 C12 H12 120.0
C11 C12 H12 120.0
C12 C13 C14 121.4(6)
C12 C13 H13 119.3
C14 C13 H13 119.3
C13 C14 C9 119.6(6)
C13 C14 H14 120.2
C9 C14 H14 120.2
N2 C15 C16 113.2(4)
N2 C15 H15A 108.9
C16 C15 H15A 108.9
N2 C15 H15B 108.9
C16 C15 H15B 108.9
H15A C15 H15B 107.7
O2 C16 C17 59.8(3)
O2 C16 C15 116.8(4)
C17 C16 C15 118.4(5)
O2 C16 H16 116.6
C17 C16 H16 116.6
C15 C16 H16 116.6
O2 C17 C16 59.5(3)
O2 C17 H17A 117.8
C16 C17 H17A 117.8
O2 C17 H17B 117.8
C16 C17 H17B 117.8
H17A C17 H17B 115.0
C33 O4 C34 61.0(3)
C24 N3 C23 119.5(4)
C25 N4 C18 122.3(4)
C25 N4 C32 116.4(4)
C18 N4 C32 121.2(4)
N4 C18 C19 123.1(4)
N4 C18 C23 117.2(4)
C19 C18 C23 119.6(4)
C20 C19 C18 119.7(5)
C20 C19 H19 120.2
C18 C19 H19 120.2
C19 C20 C21 121.0(5)
C19 C20 H20 119.5
C21 C20 H20 119.5
C22 C21 C20 119.6(5)
C22 C21 H21 120.2
C20 C21 H21 120.2
C21 C22 C23 120.6(5)
C21 C22 H22 119.7
C23 C22 H22 119.7
N3 C23 C22 118.2(4)
N3 C23 C18 122.4(4)
C22 C23 C18 119.4(4)
N3 C24 C25 122.4(4)
N3 C24 C26 117.3(4)
C25 C24 C26 120.3(4)
O3 C25 N4 120.2(4)
O3 C25 C24 123.9(4)
N4 C25 C24 115.9(4)
C31 C26 C27 118.2(5)
C31 C26 C24 123.7(5)
C27 C26 C24 118.0(5)
C28 C27 C26 121.1(5)
C28 C27 H27 119.5
C26 C27 H27 119.5
C29 C28 C27 119.8(6)
C29 C28 H28 120.1
C27 C28 H28 120.1
C30 C29 C28 120.1(5)
C30 C29 H29 120.0
C28 C29 H29 120.0
C29 C30 C31 120.6(5)
C29 C30 H30 119.7
C31 C30 H30 119.7
C26 C31 C30 120.2(5)
C26 C31 H31 119.9
C30 C31 H31 119.9
N4 C32 C33 112.5(4)
N4 C32 H32A 109.1
C33 C32 H32A 109.1
N4 C32 H32B 109.1
C33 C32 H32B 109.1
H32A C32 H32B 107.8
O4 C33 C34 59.8(3)
O4 C33 C32 116.7(4)
C34 C33 C32 118.8(5)
O4 C33 H33 116.5
C34 C33 H33 116.5
C32 C33 H33 116.5
O4 C34 C33 59.2(3)
O4 C34 H34A 117.8
C33 C34 H34A 117.8
O4 C34 H34B 117.8
C33 C34 H34B 117.8
H34A C34 H34B 115.0

loop_
_geom_bond_atom_site_label_1
_geom_bond_atom_site_label_2
_geom_bond_distance
O1 C8 1.239(6)
O2 C16 1.438(6)
O2 C17 1.443(6)
N1 C7 1.304(6)
N1 C6 1.385(6)
N2 C8 1.380(6)
N2 C1 1.393(6)
N2 C15 1.476(6)
C1 C6 1.394(7)
C1 C2 1.403(7)
C2 C3 1.377(7)
C2 H2 0.9500
C3 C4 1.386(8)
C3 H3 0.9500
C4 C5 1.373(7)
C4 H4 0.9500
C5 C6 1.410(7)
C5 H5 0.9500
C7 C8 1.476(7)
C7 C9 1.484(7)
C9 C10 1.397(7)
C9 C14 1.397(7)
C10 C11 1.391(8)
C10 H10 0.9500
C11 C12 1.381(9)
C11 H11 0.9500
C12 C13 1.374(10)
C12 H12 0.9500
C13 C14 1.388(8)
C13 H13 0.9500
C14 H14 0.9500
C15 C16 1.494(7)
C15 H15A 0.9900
C15 H15B 0.9900
C16 C17 1.455(7)
C16 H16 1.0000
C17 H17A 0.9900
C17 H17B 0.9900
O3 C25 1.235(6)
O4 C33 1.434(6)
O4 C34 1.442(7)
N3 C24 1.304(6)
N3 C23 1.381(6)
N4 C25 1.376(6)
N4 C18 1.397(6)
N4 C32 1.477(6)
C18 C19 1.398(7)
C18 C23 1.405(6)
C19 C20 1.385(7)
C19 H19 0.9500
C20 C21 1.391(7)
C20 H20 0.9500
C21 C22 1.377(7)
C21 H21 0.9500
C22 C23 1.402(7)
C22 H22 0.9500
C24 C25 1.481(6)
C24 C26 1.484(7)
C26 C31 1.393(7)
C26 C27 1.397(7)
C27 C28 1.386(8)
C27 H27 0.9500
C28 C29 1.381(8)
C28 H28 0.9500
C29 C30 1.368(8)
C29 H29 0.9500
C30 C31 1.397(8)
C30 H30 0.9500
C31 H31 0.9500
C32 C33 1.493(7)
C32 H32A 0.9900
C32 H32B 0.9900
C33 C34 1.459(7)
C33 H33 1.0000
C34 H34A 0.9900
C34 H34B 0.9900

loop_
_geom_hbond_atom_site_label_D
_geom_hbond_atom_site_label_H
_geom_hbond_atom_site_label_A
_geom_hbond_site_symmetry_A
_geom_hbond_distance_DH
_geom_hbond_distance_HA
_geom_hbond_distance_DA
_geom_hbond_angle_DHA
_geom_hbond_publ_flag
C3 H3 O3 1_556 0.95 2.45 3.263(7) 143 yes
C16 H16 O1 2_656 1.00 2.58 3.489(7) 151 yes
C20 H20 O1 . 0.95 2.46 3.258(6) 142 yes
C32 H32A O2 2_646 0.99 2.55 3.520(6) 168 yes
C32 H32B O3 2_645 0.99 2.58 3.465(6) 149 yes
C33 H33 O3 2_655 1.00 2.59 3.504(6) 152 yes
C17 H17A Cg4 2_646 0.99 2.91 3.556(6) 123 yes
C28 H28 Cg9 2_755 0.95 2.62 3.512(2) 156 yes
C34 H34B Cg9 2_645 0.99 2.93 3.587(6) 125 yes

loop_
_geom_torsion_atom_site_label_1
_geom_torsion_atom_site_label_2
_geom_torsion_atom_site_label_3
_geom_torsion_atom_site_label_4
_geom_torsion
C8 N2 C1 C6 4.0(7)
C15 N2 C1 C6 -176.7(4)
C8 N2 C1 C2 -175.4(4)
C15 N2 C1 C2 3.8(7)
N2 C1 C2 C3 179.6(4)
C6 C1 C2 C3 0.2(7)
C1 C2 C3 C4 0.1(8)
C2 C3 C4 C5 -0.1(8)
C3 C4 C5 C6 -0.2(8)
C7 N1 C6 C1 -1.8(7)
C7 N1 C6 C5 177.4(4)
N2 C1 C6 N1 -0.7(7)
C2 C1 C6 N1 178.8(5)
N2 C1 C6 C5 -180.0(4)
C2 C1 C6 C5 -0.5(7)
C4 C5 C6 N1 -178.8(4)
C4 C5 C6 C1 0.5(8)
C6 N1 C7 C8 1.2(7)
C6 N1 C7 C9 -176.4(4)
C1 N2 C8 O1 176.1(4)
C15 N2 C8 O1 -3.2(7)
C1 N2 C8 C7 -4.6(7)
C15 N2 C8 C7 176.2(4)
N1 C7 C8 O1 -178.7(5)
C9 C7 C8 O1 -1.3(8)
N1 C7 C8 N2 1.9(7)
C9 C7 C8 N2 179.4(4)
N1 C7 C9 C10 27.8(7)
C8 C7 C9 C10 -149.8(5)
N1 C7 C9 C14 -151.7(5)
C8 C7 C9 C14 30.7(8)
C14 C9 C10 C11 -0.8(8)
C7 C9 C10 C11 179.7(5)
C9 C10 C11 C12 1.7(9)
C10 C11 C12 C13 -0.7(10)
C11 C12 C13 C14 -1.2(10)
C12 C13 C14 C9 2.1(10)
C10 C9 C14 C13 -1.1(9)
C7 C9 C14 C13 178.4(6)
C8 N2 C15 C16 85.6(5)
C1 N2 C15 C16 -93.7(5)
C17 O2 C16 C15 108.8(5)
N2 C15 C16 O2 87.8(5)
N2 C15 C16 C17 156.3(4)
C15 C16 C17 O2 -106.2(5)
C25 N4 C18 C19 175.7(4)
C32 N4 C18 C19 -3.8(7)
C25 N4 C18 C23 -3.8(7)
C32 N4 C18 C23 176.7(4)
N4 C18 C19 C20 -179.9(4)
C23 C18 C19 C20 -0.3(7)
C18 C19 C20 C21 0.3(8)
C19 C20 C21 C22 -0.4(8)
C20 C21 C22 C23 0.4(8)
C24 N3 C23 C22 -177.6(4)
C24 N3 C23 C18 2.1(7)
C21 C22 C23 N3 179.3(5)
C21 C22 C23 C18 -0.5(8)
N4 C18 C23 N3 0.3(7)
C19 C18 C23 N3 -179.3(4)
N4 C18 C23 C22 -180.0(4)
C19 C18 C23 C22 0.4(7)
C23 N3 C24 C25 -1.1(7)
C23 N3 C24 C26 177.6(4)
C18 N4 C25 O3 -175.4(4)
C32 N4 C25 O3 4.1(7)
C18 N4 C25 C24 4.7(7)
C32 N4 C25 C24 -175.8(4)
N3 C24 C25 O3 177.9(5)
C26 C24 C25 O3 -0.8(7)
N3 C24 C25 N4 -2.2(7)
C26 C24 C25 N4 179.1(4)
N3 C24 C26 C31 155.4(5)
C25 C24 C26 C31 -25.9(7)
N3 C24 C26 C27 -22.8(7)
C25 C24 C26 C27 155.9(5)
C31 C26 C27 C28 -0.3(8)
C24 C26 C27 C28 178.0(5)
C26 C27 C28 C29 -0.2(9)
C27 C28 C29 C30 -0.5(9)
C28 C29 C30 C31 1.8(9)
C27 C26 C31 C30 1.6(8)
C24 C26 C31 C30 -176.6(5)
C29 C30 C31 C26 -2.4(9)
C25 N4 C32 C33 -85.4(5)
C18 N4 C32 C33 94.1(5)
C34 O4 C33 C32 -109.3(5)
N4 C32 C33 O4 -85.6(5)
N4 C32 C33 C34 -154.1(5)
C32 C33 C34 O4 105.9(5)

_cod_database_fobs_code 1549354
